data_1527933
loop_
_publ_author_name
'Pinsker, Z.G.'

_publ_section_title
;
 Electron diffraction analysis of the structure of K2 Nb O F5 crystals
;
_journal_name_full Kristallografiya
_journal_page_first 741
_journal_page_last 748
_journal_volume 11
_journal_year 1966
_chemical_formula_sum 'F5 K2 Nb O'
_chemical_name_systematic 'K2 (Nb O F5)'
_space_group_IT_number 129
_symmetry_space_group_name_Hall 'P 4ab 2ab -1ab'
_symmetry_space_group_name_H-M 'P 4/n m m :1'
_cell_angle_alpha 90
_cell_angle_beta 90
_cell_angle_gamma 90
_cell_formula_units_Z 2
_cell_length_a 6.12
_cell_length_b 6.12
_cell_length_c 8.98
_cell_volume 336.341
_citation_journal_id_ASTM KRISAJ
_cod_data_source_file Pinsker_KRISAJ_1966_1686.cif
_cod_data_source_block F5K2Nb1O1
_cod_original_cell_volume 336.3405
_cod_original_sg_symbol_Hall '-P 4a 2a (x-1/4,y+1/4,z)'
_cod_original_formula_sum 'F5 K2 Nb1 O1'
_cod_database_code 1527933

loop_
_symmetry_equiv_pos_as_xyz
x,y,z
-y+1/2,x+1/2,z
-x,-y,z
y+1/2,-x+1/2,z
x+1/2,-y+1/2,-z
y,x,-z
-x+1/2,y+1/2,-z
-y,-x,-z
-x+1/2,-y+1/2,-z
y,-x,-z
x+1/2,y+1/2,-z
-y,x,-z
-x,y,z
-y+1/2,-x+1/2,z
x,-y,z
y+1/2,x+1/2,z

loop_
_atom_site_label
_atom_site_type_symbol
_atom_site_fract_x
_atom_site_fract_y
_atom_site_fract_z
_atom_site_occupancy
_atom_site_U_iso_or_equiv
F2 F-1 0.233 0.133 0.27 0.5 0.0
Nb1 Nb+5 0 0.5 0.712 1 0.0
F1 F-1 0 0.5 0.944 1 0.0
O1 O-2 0 0.5 0.527 1 0.0
K2 K+1 0 0.5 0.233 1 0.0
K1 K+1 0 0 0 1 0.0
